data_4303131
loop_
_publ_author_name
'Alexander G. Tskhovrebov'
'Nadezhda A. Bokach'
'Matti Haukka'
'Vadim Yu. Kukushkin'

_publ_section_title
;
Different Routes for Amination of Platinum(II)-Bound Cyanoguanidine
;
_journal_name_full 'Inorganic Chemistry'
_journal_page_first 8678
_journal_page_last 8688
_journal_paper_doi 10.1021/ic900263e
_journal_volume 48
_journal_year 2009
_chemical_formula_moiety 'C13 H31 N7 Pt, 2(C F3 O3 S), H2 O'
_chemical_formula_sum 'C15 H33 F6 N7 O7 Pt S2'
_chemical_formula_weight 796.69
_chemical_name_systematic
; 
 ? 
;
_space_group_IT_number 14
_symmetry_cell_setting monoclinic
_symmetry_space_group_name_Hall '-P 2yn'
_symmetry_space_group_name_H-M 'P 1 21/n 1'
_atom_sites_solution_hydrogens mixed
_atom_sites_solution_primary direct
_atom_sites_solution_secondary difmap
_audit_creation_method SHELXL-97
_cell_angle_alpha 90.00
_cell_angle_beta 90.2300(10)
_cell_angle_gamma 90.00
_cell_formula_units_Z 4
_cell_length_a 16.1325(3)
_cell_length_b 9.00970(10)
_cell_length_c 18.5102(4)
_cell_measurement_reflns_used 11050
_cell_measurement_temperature 120(2)
_cell_measurement_theta_max 27.48
_cell_measurement_theta_min 1.00
_cell_volume 2690.42(8)
_computing_cell_refinement 'Denzo/Scalepack (Otwinowski & Minor, 1997)'
_computing_data_collection 'Collect (Bruker AXS BV, 1997-2004)'
_computing_data_reduction 'Denzo/Scalepack (Otwinowski & Minor, 1997)'
_computing_molecular_graphics 'Diamond v.3.1e (Brandenburg, 2007)'
_computing_publication_material 'SHELXL-97 (Sheldrick, 1997)'
_computing_structure_refinement 'SHELXL-97 (Sheldrick, 1997)'
_computing_structure_solution 'SIR2004 (Burla et al., 2005)'
_diffrn_ambient_temperature 120(2)
_diffrn_detector_area_resol_mean 9
_diffrn_measured_fraction_theta_full 0.999
_diffrn_measured_fraction_theta_max 0.999
_diffrn_measurement_device '95mm CCD camera on \k-goniostat'
_diffrn_measurement_device_type 'Nonius KappaCCD'
_diffrn_measurement_method '\f scans and \w scans with \k offset'
_diffrn_radiation_monochromator 'horizontally mounted graphite crystal'
_diffrn_radiation_source 'fine-focus sealed tube'
_diffrn_radiation_type MoK\a
_diffrn_radiation_wavelength 0.71073
_diffrn_reflns_av_R_equivalents 0.0368
_diffrn_reflns_av_sigmaI/netI 0.0234
_diffrn_reflns_limit_h_max 20
_diffrn_reflns_limit_h_min -20
_diffrn_reflns_limit_k_max 11
_diffrn_reflns_limit_k_min -11
_diffrn_reflns_limit_l_max 24
_diffrn_reflns_limit_l_min -24
_diffrn_reflns_number 48094
_diffrn_reflns_theta_full 27.47
_diffrn_reflns_theta_max 27.47
_diffrn_reflns_theta_min 2.51
_exptl_absorpt_coefficient_mu 5.461
_exptl_absorpt_correction_T_max 0.6461
_exptl_absorpt_correction_T_min 0.2008
_exptl_absorpt_correction_type multi-scan
_exptl_absorpt_process_details 'SADABS v.2.10 (Sheldrick, 2003)'
_exptl_crystal_colour colourless
_exptl_crystal_density_diffrn 1.967
_exptl_crystal_density_method 'not measured'
_exptl_crystal_description plate
_exptl_crystal_F_000 1568
_exptl_crystal_size_max 0.42
_exptl_crystal_size_mid 0.13
_exptl_crystal_size_min 0.08
_refine_diff_density_max 0.995
_refine_diff_density_min -1.111
_refine_diff_density_rms 0.112
_refine_ls_extinction_method none
_refine_ls_goodness_of_fit_ref 1.115
_refine_ls_hydrogen_treatment constr
_refine_ls_matrix_type full
_refine_ls_number_parameters 347
_refine_ls_number_reflns 6147
_refine_ls_number_restraints 0
_refine_ls_restrained_S_all 1.115
_refine_ls_R_factor_all 0.0293
_refine_ls_R_factor_gt 0.0232
_refine_ls_shift/su_max 0.000
_refine_ls_shift/su_mean 0.000
_refine_ls_structure_factor_coef Fsqd
_refine_ls_weighting_details 'calc w=1/[\s^2^(Fo^2^)+(0.0080P)^2^+8.8386P] where P=(Fo^2^+2Fc^2^)/3'
_refine_ls_weighting_scheme calc
_refine_ls_wR_factor_gt 0.0478
_refine_ls_wR_factor_ref 0.0495
_reflns_number_gt 5498
_reflns_number_total 6147
_reflns_threshold_expression >2sigma(I)
_cod_data_source_file ic900263e_si_001_4.cif
_cod_data_source_block 4
_cod_original_sg_symbol_H-M 'P 21/n'
_cod_database_code 4303131

loop_
_symmetry_equiv_pos_as_xyz
'x, y, z'
'-x+1/2, y+1/2, -z+1/2'
'-x, -y, -z'
'x-1/2, -y-1/2, z-1/2'

loop_
_atom_site_label
_atom_site_type_symbol
_atom_site_fract_x
_atom_site_fract_y
_atom_site_fract_z
_atom_site_U_iso_or_equiv
_atom_site_adp_type
_atom_site_occupancy
_atom_site_symmetry_multiplicity
_atom_site_calc_flag
_atom_site_refinement_flags
_atom_site_disorder_assembly
_atom_site_disorder_group
Pt1 Pt 0.127628(7) 0.218376(13) 0.034434(6) 0.01128(4) Uani 1 1 d . . .
S1 S 0.13923(5) 0.74449(9) 0.15343(4) 0.01683(17) Uani 1 1 d . . .
S2 S -0.15439(5) 0.63043(10) 0.34499(5) 0.01992(18) Uani 1 1 d . . .
F1 F 0.18923(13) 0.5291(2) 0.23792(11) 0.0289(5) Uani 1 1 d . . .
F2 F 0.07217(15) 0.4877(2) 0.18583(13) 0.0358(6) Uani 1 1 d . . .
F3 F 0.08003(14) 0.6412(3) 0.27469(12) 0.0319(5) Uani 1 1 d . . .
F4 F -0.0590(2) 0.5208(5) 0.4433(2) 0.1069(18) Uani 1 1 d . . .
F5 F -0.01385(13) 0.7268(3) 0.40036(13) 0.0391(6) Uani 1 1 d . . .
F6 F -0.1174(2) 0.7244(6) 0.47196(16) 0.116(2) Uani 1 1 d . . .
O1 O 0.18010(16) 0.6739(3) 0.09295(13) 0.0277(6) Uani 1 1 d . . .
O2 O 0.19049(15) 0.8436(3) 0.19497(14) 0.0256(6) Uani 1 1 d . . .
O3 O 0.05717(14) 0.7997(3) 0.13664(13) 0.0212(5) Uani 1 1 d . . .
O4 O -0.10983(19) 0.5461(4) 0.29294(19) 0.0535(10) Uani 1 1 d . . .
O5 O -0.17108(18) 0.7794(3) 0.32211(19) 0.0474(9) Uani 1 1 d . . .
O6 O -0.22345(15) 0.5553(3) 0.37836(15) 0.0277(6) Uani 1 1 d . . .
O7 O -0.16050(16) 0.2943(3) 0.21862(15) 0.0329(6) Uani 1 1 d . . .
H7O H -0.2115 0.3191 0.2059 0.049 Uiso 1 1 d R . .
H7P H -0.1388 0.3881 0.2410 0.049 Uiso 1 1 d R . .
N1 N 0.25503(16) 0.2295(3) 0.04984(14) 0.0149(5) Uani 1 1 d . . .
N2 N 0.14948(16) 0.3290(3) -0.06188(14) 0.0155(6) Uani 1 1 d . . .
N3 N 0.00632(16) 0.1970(3) 0.01574(14) 0.0144(5) Uani 1 1 d . . .
H3N H -0.0165 0.2043 -0.0275 0.022 Uiso 1 1 d R . .
N4 N -0.13295(17) 0.1763(3) 0.04525(15) 0.0185(6) Uani 1 1 d . . .
H4N H -0.1473 0.2021 -0.0002 0.028 Uiso 1 1 d R . .
H4M H -0.1725 0.1491 0.0771 0.028 Uiso 1 1 d R . .
N5 N -0.03615(16) 0.1677(3) 0.13600(14) 0.0143(5) Uani 1 1 d . . .
H5N H -0.0760 0.2078 0.1631 0.021 Uiso 1 1 d R . .
N6 N 0.10754(16) 0.1331(3) 0.13233(14) 0.0148(5) Uani 1 1 d . . .
H6N H 0.1486 0.0795 0.1586 0.022 Uiso 1 1 d R . .
N7 N 0.03528(16) 0.1181(3) 0.24106(14) 0.0150(6) Uani 1 1 d . . .
C1 C 0.2922(2) 0.0816(4) 0.06664(19) 0.0191(7) Uani 1 1 d . . .
H1A H 0.3527 0.0902 0.0680 0.029 Uiso 1 1 calc R . .
H1B H 0.2760 0.0101 0.0293 0.029 Uiso 1 1 calc R . .
H1C H 0.2722 0.0473 0.1137 0.029 Uiso 1 1 calc R . .
C2 C 0.2773(2) 0.3327(4) 0.10921(19) 0.0215(7) Uani 1 1 d . . .
H2A H 0.3377 0.3353 0.1149 0.032 Uiso 1 1 calc R . .
H2B H 0.2520 0.2986 0.1543 0.032 Uiso 1 1 calc R . .
H2C H 0.2570 0.4324 0.0976 0.032 Uiso 1 1 calc R . .
C3 C 0.2910(2) 0.2829(4) -0.02005(18) 0.0213(7) Uani 1 1 d . . .
H3A H 0.2978 0.1984 -0.0537 0.026 Uiso 1 1 calc R . .
H3B H 0.3461 0.3277 -0.0113 0.026 Uiso 1 1 calc R . .
C4 C 0.2337(2) 0.3963(4) -0.05275(19) 0.0221(7) Uani 1 1 d . . .
H4A H 0.2304 0.4844 -0.0209 0.026 Uiso 1 1 calc R . .
H4B H 0.2552 0.4285 -0.1002 0.026 Uiso 1 1 calc R . .
C5 C 0.1474(2) 0.2314(4) -0.12716(17) 0.0213(7) Uani 1 1 d . . .
H5A H 0.0927 0.1847 -0.1313 0.032 Uiso 1 1 calc R . .
H5B H 0.1900 0.1545 -0.1226 0.032 Uiso 1 1 calc R . .
H5C H 0.1580 0.2912 -0.1704 0.032 Uiso 1 1 calc R . .
C6 C 0.0887(2) 0.4520(4) -0.07299(19) 0.0205(7) Uani 1 1 d . . .
H6A H 0.1057 0.5123 -0.1145 0.031 Uiso 1 1 calc R . .
H6B H 0.0870 0.5143 -0.0296 0.031 Uiso 1 1 calc R . .
H6C H 0.0336 0.4102 -0.0822 0.031 Uiso 1 1 calc R . .
C7 C -0.05193(19) 0.1790(3) 0.06311(17) 0.0132(6) Uani 1 1 d . . .
C8 C 0.03872(19) 0.1367(3) 0.16840(17) 0.0134(6) Uani 1 1 d . . .
C9 C 0.1106(2) 0.1339(4) 0.28524(17) 0.0193(7) Uani 1 1 d . . .
H9A H 0.1510 0.1978 0.2599 0.023 Uiso 1 1 calc R . .
H9B H 0.1364 0.0353 0.2927 0.023 Uiso 1 1 calc R . .
C10 C 0.0891(2) 0.2022(4) 0.35781(19) 0.0249(8) Uani 1 1 d . . .
H10A H 0.0698 0.3054 0.3504 0.030 Uiso 1 1 calc R . .
H10B H 0.1394 0.2056 0.3885 0.030 Uiso 1 1 calc R . .
C11 C 0.0215(2) 0.1135(5) 0.39654(18) 0.0256(8) Uani 1 1 d . . .
H11A H 0.0434 0.0145 0.4099 0.031 Uiso 1 1 calc R . .
H11B H 0.0056 0.1656 0.4415 0.031 Uiso 1 1 calc R . .
C12 C -0.0542(2) 0.0953(4) 0.34826(18) 0.0217(7) Uani 1 1 d . . .
H12A H -0.0806 0.1932 0.3406 0.026 Uiso 1 1 calc R . .
H12B H -0.0949 0.0299 0.3724 0.026 Uiso 1 1 calc R . .
C13 C -0.0308(2) 0.0288(4) 0.27561(18) 0.0178(7) Uani 1 1 d . . .
H13A H -0.0112 -0.0743 0.2825 0.021 Uiso 1 1 calc R . .
H13B H -0.0802 0.0262 0.2437 0.021 Uiso 1 1 calc R . .
C14 C 0.1188(2) 0.5922(4) 0.21614(18) 0.0208(7) Uani 1 1 d . . .
C15 C -0.0825(3) 0.6534(6) 0.4188(2) 0.0420(12) Uani 1 1 d . . .

loop_
_atom_site_aniso_label
_atom_site_aniso_U_11
_atom_site_aniso_U_22
_atom_site_aniso_U_33
_atom_site_aniso_U_23
_atom_site_aniso_U_13
_atom_site_aniso_U_12
Pt1 0.01074(6) 0.01150(6) 0.01158(6) -0.00009(5) 0.00019(4) 0.00002(5)
S1 0.0165(4) 0.0174(4) 0.0166(4) 0.0005(3) -0.0038(3) 0.0008(3)
S2 0.0153(4) 0.0236(5) 0.0209(4) -0.0038(3) 0.0021(3) -0.0043(3)
F1 0.0274(12) 0.0342(12) 0.0250(11) 0.0095(9) -0.0033(9) 0.0113(10)
F2 0.0456(14) 0.0200(11) 0.0418(14) 0.0051(10) -0.0145(11) -0.0120(10)
F3 0.0324(12) 0.0376(13) 0.0257(12) 0.0045(10) 0.0091(9) 0.0061(10)
F4 0.052(2) 0.140(4) 0.128(3) 0.106(3) -0.047(2) -0.033(2)
F5 0.0212(11) 0.0620(17) 0.0342(13) 0.0042(12) -0.0042(10) -0.0175(11)
F6 0.065(2) 0.248(6) 0.0348(17) -0.072(3) 0.0223(16) -0.077(3)
O1 0.0326(14) 0.0335(15) 0.0170(12) 0.0005(11) 0.0033(11) 0.0107(12)
O2 0.0234(13) 0.0227(13) 0.0306(14) -0.0010(11) -0.0105(11) -0.0044(11)
O3 0.0188(12) 0.0201(13) 0.0247(13) -0.0002(10) -0.0074(10) 0.0021(10)
O4 0.0338(17) 0.065(2) 0.062(2) -0.0393(19) 0.0231(16) -0.0172(16)
O5 0.0274(15) 0.0376(17) 0.077(2) 0.0289(17) -0.0169(15) -0.0122(13)
O6 0.0182(13) 0.0269(14) 0.0380(16) 0.0042(12) 0.0063(11) -0.0036(11)
O7 0.0192(13) 0.0373(16) 0.0422(17) -0.0152(13) 0.0006(11) 0.0059(12)
N1 0.0135(13) 0.0174(14) 0.0138(13) 0.0000(11) 0.0001(10) -0.0007(11)
N2 0.0147(13) 0.0179(14) 0.0140(13) 0.0012(11) 0.0002(10) -0.0002(11)
N3 0.0125(13) 0.0182(14) 0.0124(13) 0.0007(11) -0.0022(10) -0.0008(11)
N4 0.0133(13) 0.0248(15) 0.0176(14) 0.0016(12) -0.0005(11) -0.0040(11)
N5 0.0105(12) 0.0184(14) 0.0139(13) -0.0011(11) 0.0010(10) 0.0008(10)
N6 0.0133(13) 0.0158(14) 0.0153(13) 0.0014(11) -0.0005(10) 0.0021(11)
N7 0.0140(13) 0.0176(14) 0.0134(13) 0.0022(11) -0.0001(10) -0.0030(11)
C1 0.0130(16) 0.0217(18) 0.0227(18) -0.0013(14) -0.0003(13) 0.0043(13)
C2 0.0200(17) 0.0232(18) 0.0211(18) -0.0073(14) -0.0039(14) -0.0022(14)
C3 0.0120(15) 0.034(2) 0.0179(17) 0.0027(15) 0.0030(13) -0.0034(15)
C4 0.0164(17) 0.0274(19) 0.0224(18) 0.0063(15) -0.0001(14) -0.0068(14)
C5 0.0243(18) 0.0278(19) 0.0119(16) -0.0020(14) 0.0009(13) 0.0042(15)
C6 0.0221(18) 0.0145(17) 0.0249(18) 0.0077(14) 0.0013(14) 0.0024(13)
C7 0.0140(15) 0.0105(15) 0.0150(15) 0.0008(12) -0.0010(12) -0.0009(12)
C8 0.0138(15) 0.0110(15) 0.0153(16) 0.0003(12) -0.0007(12) -0.0008(12)
C9 0.0141(16) 0.0292(19) 0.0145(16) 0.0014(14) -0.0010(13) -0.0009(14)
C10 0.0221(18) 0.034(2) 0.0186(17) -0.0100(15) -0.0006(14) -0.0090(16)
C11 0.0268(19) 0.039(2) 0.0114(16) -0.0022(15) 0.0023(14) -0.0043(16)
C12 0.0189(17) 0.029(2) 0.0171(17) -0.0043(14) 0.0055(14) -0.0031(14)
C13 0.0165(16) 0.0191(17) 0.0180(17) -0.0002(13) 0.0036(13) -0.0048(13)
C14 0.0208(18) 0.0223(18) 0.0194(18) 0.0002(14) -0.0033(14) 0.0029(14)
C15 0.027(2) 0.075(3) 0.024(2) 0.016(2) -0.0048(17) -0.019(2)

loop_
_atom_type_symbol
_atom_type_description
_atom_type_scat_dispersion_real
_atom_type_scat_dispersion_imag
_atom_type_scat_source
C C 0.0033 0.0016 'International Tables Vol C Tables 4.2.6.8 and 6.1.1.4'
H H 0.0000 0.0000 'International Tables Vol C Tables 4.2.6.8 and 6.1.1.4'
N N 0.0061 0.0033 'International Tables Vol C Tables 4.2.6.8 and 6.1.1.4'
O O 0.0106 0.0060 'International Tables Vol C Tables 4.2.6.8 and 6.1.1.4'
F F 0.0171 0.0103 'International Tables Vol C Tables 4.2.6.8 and 6.1.1.4'
S S 0.1246 0.1234 'International Tables Vol C Tables 4.2.6.8 and 6.1.1.4'
Pt Pt -1.7033 8.3905 'International Tables Vol C Tables 4.2.6.8 and 6.1.1.4'

loop_
_geom_angle_atom_site_label_1
_geom_angle_atom_site_label_2
_geom_angle_atom_site_label_3
_geom_angle
_geom_angle_site_symmetry_1
_geom_angle_site_symmetry_3
_geom_angle_publ_flag
N3 Pt1 N6 87.57(11) . . yes
N3 Pt1 N2 93.86(10) . . ?
N6 Pt1 N2 173.83(11) . . ?
N3 Pt1 N1 176.50(11) . . ?
N6 Pt1 N1 93.33(10) . . ?
N2 Pt1 N1 85.60(10) . . yes
O2 S1 O3 115.17(15) . . ?
O2 S1 O1 115.04(16) . . ?
O3 S1 O1 113.82(15) . . ?
O2 S1 C14 103.36(15) . . ?
O3 S1 C14 103.16(15) . . ?
O1 S1 C14 104.17(16) . . ?
O4 S2 O5 113.3(2) . . ?
O4 S2 O6 115.56(18) . . ?
O5 S2 O6 114.90(17) . . ?
O4 S2 C15 104.4(2) . . ?
O5 S2 C15 103.7(2) . . ?
O6 S2 C15 103.00(17) . . ?
H7O O7 H7P 102.7 . . ?
C2 N1 C1 108.0(3) . . ?
C2 N1 C3 110.1(3) . . ?
C1 N1 C3 108.1(3) . . ?
C2 N1 Pt1 111.7(2) . . ?
C1 N1 Pt1 112.5(2) . . ?
C3 N1 Pt1 106.43(19) . . ?
C6 N2 C5 108.2(3) . . ?
C6 N2 C4 108.1(3) . . ?
C5 N2 C4 110.3(3) . . ?
C6 N2 Pt1 111.2(2) . . ?
C5 N2 Pt1 114.1(2) . . ?
C4 N2 Pt1 104.77(19) . . ?
C7 N3 Pt1 127.4(2) . . ?
C7 N3 H3N 108.8 . . ?
Pt1 N3 H3N 123.7 . . ?
C7 N4 H4N 118.0 . . ?
C7 N4 H4M 122.1 . . ?
H4N N4 H4M 119.8 . . ?
C8 N5 C7 127.0(3) . . yes
C8 N5 H5N 118.0 . . ?
C7 N5 H5N 113.0 . . ?
C8 N6 Pt1 126.9(2) . . ?
C8 N6 H6N 110.2 . . ?
Pt1 N6 H6N 123.0 . . ?
C8 N7 C9 120.2(3) . . ?
C8 N7 C13 121.8(3) . . ?
C9 N7 C13 114.0(3) . . ?
N1 C1 H1A 109.5 . . ?
N1 C1 H1B 109.5 . . ?
H1A C1 H1B 109.5 . . ?
N1 C1 H1C 109.5 . . ?
H1A C1 H1C 109.5 . . ?
H1B C1 H1C 109.5 . . ?
N1 C2 H2A 109.5 . . ?
N1 C2 H2B 109.5 . . ?
H2A C2 H2B 109.5 . . ?
N1 C2 H2C 109.5 . . ?
H2A C2 H2C 109.5 . . ?
H2B C2 H2C 109.5 . . ?
N1 C3 C4 109.1(3) . . ?
N1 C3 H3A 109.9 . . ?
C4 C3 H3A 109.9 . . ?
N1 C3 H3B 109.9 . . ?
C4 C3 H3B 109.9 . . ?
H3A C3 H3B 108.3 . . ?
N2 C4 C3 109.0(3) . . ?
N2 C4 H4A 109.9 . . ?
C3 C4 H4A 109.9 . . ?
N2 C4 H4B 109.9 . . ?
C3 C4 H4B 109.9 . . ?
H4A C4 H4B 108.3 . . ?
N2 C5 H5A 109.5 . . ?
N2 C5 H5B 109.5 . . ?
H5A C5 H5B 109.5 . . ?
N2 C5 H5C 109.5 . . ?
H5A C5 H5C 109.5 . . ?
H5B C5 H5C 109.5 . . ?
N2 C6 H6A 109.5 . . ?
N2 C6 H6B 109.5 . . ?
H6A C6 H6B 109.5 . . ?
N2 C6 H6C 109.5 . . ?
H6A C6 H6C 109.5 . . ?
H6B C6 H6C 109.5 . . ?
N3 C7 N4 122.7(3) . . ?
N3 C7 N5 122.7(3) . . yes
N4 C7 N5 114.5(3) . . ?
N6 C8 N7 123.0(3) . . ?
N6 C8 N5 122.2(3) . . yes
N7 C8 N5 114.7(3) . . ?
N7 C9 C10 109.9(3) . . ?
N7 C9 H9A 109.7 . . ?
C10 C9 H9A 109.7 . . ?
N7 C9 H9B 109.7 . . ?
C10 C9 H9B 109.7 . . ?
H9A C9 H9B 108.2 . . ?
C9 C10 C11 111.6(3) . . ?
C9 C10 H10A 109.3 . . ?
C11 C10 H10A 109.3 . . ?
C9 C10 H10B 109.3 . . ?
C11 C10 H10B 109.3 . . ?
H10A C10 H10B 108.0 . . ?
C12 C11 C10 110.7(3) . . ?
C12 C11 H11A 109.5 . . ?
C10 C11 H11A 109.5 . . ?
C12 C11 H11B 109.5 . . ?
C10 C11 H11B 109.5 . . ?
H11A C11 H11B 108.1 . . ?
C11 C12 C13 111.2(3) . . ?
C11 C12 H12A 109.4 . . ?
C13 C12 H12A 109.4 . . ?
C11 C12 H12B 109.4 . . ?
C13 C12 H12B 109.4 . . ?
H12A C12 H12B 108.0 . . ?
N7 C13 C12 110.4(3) . . ?
N7 C13 H13A 109.6 . . ?
C12 C13 H13A 109.6 . . ?
N7 C13 H13B 109.6 . . ?
C12 C13 H13B 109.6 . . ?
H13A C13 H13B 108.1 . . ?
F2 C14 F3 108.1(3) . . ?
F2 C14 F1 107.8(3) . . ?
F3 C14 F1 107.4(3) . . ?
F2 C14 S1 111.5(2) . . ?
F3 C14 S1 110.8(2) . . ?
F1 C14 S1 111.0(2) . . ?
F6 C15 F4 107.9(4) . . ?
F6 C15 F5 108.1(4) . . ?
F4 C15 F5 107.3(4) . . ?
F6 C15 S2 110.5(3) . . ?
F4 C15 S2 109.6(4) . . ?
F5 C15 S2 113.3(3) . . ?

loop_
_geom_bond_atom_site_label_1
_geom_bond_atom_site_label_2
_geom_bond_distance
_geom_bond_site_symmetry_2
_geom_bond_publ_flag
Pt1 N3 1.995(3) . yes
Pt1 N6 1.996(3) . yes
Pt1 N2 2.074(3) . yes
Pt1 N1 2.076(3) . yes
S1 O2 1.438(3) . ?
S1 O3 1.447(2) . ?
S1 O1 1.449(3) . ?
S1 C14 1.828(4) . ?
S2 O4 1.424(3) . ?
S2 O5 1.432(3) . ?
S2 O6 1.445(3) . ?
S2 C15 1.801(4) . ?
F1 C14 1.331(4) . ?
F2 C14 1.328(4) . ?
F3 C14 1.329(4) . ?
F4 C15 1.332(6) . ?
F5 C15 1.335(5) . ?
F6 C15 1.303(6) . ?
O7 H7O 0.8834 . ?
O7 H7P 1.0033 . ?
N1 C2 1.483(4) . ?
N1 C1 1.493(4) . ?
N1 C3 1.499(4) . yes
N2 C6 1.493(4) . ?
N2 C5 1.495(4) . ?
N2 C4 1.497(4) . yes
N3 C7 1.298(4) . ?
N3 H3N 0.8815 . ?
N4 C7 1.347(4) . yes
N4 H4N 0.9021 . ?
N4 H4M 0.9051 . ?
N5 C8 1.375(4) . yes
N5 C7 1.376(4) . yes
N5 H5N 0.8923 . ?
N6 C8 1.298(4) . yes
N6 H6N 0.9517 . ?
N7 C8 1.357(4) . yes
N7 C9 1.469(4) . ?
N7 C13 1.482(4) . ?
C1 H1A 0.9800 . ?
C1 H1B 0.9800 . ?
C1 H1C 0.9800 . ?
C2 H2A 0.9800 . ?
C2 H2B 0.9800 . ?
C2 H2C 0.9800 . ?
C3 C4 1.503(5) . ?
C3 H3A 0.9900 . ?
C3 H3B 0.9900 . ?
C4 H4A 0.9900 . ?
C4 H4B 0.9900 . ?
C5 H5A 0.9800 . ?
C5 H5B 0.9800 . ?
C5 H5C 0.9800 . ?
C6 H6A 0.9800 . ?
C6 H6B 0.9800 . ?
C6 H6C 0.9800 . ?
C9 C10 1.519(5) . ?
C9 H9A 0.9900 . ?
C9 H9B 0.9900 . ?
C10 C11 1.532(5) . ?
C10 H10A 0.9900 . ?
C10 H10B 0.9900 . ?
C11 C12 1.519(5) . ?
C11 H11A 0.9900 . ?
C11 H11B 0.9900 . ?
C12 C13 1.521(5) . ?
C12 H12A 0.9900 . ?
C12 H12B 0.9900 . ?
C13 H13A 0.9900 . ?
C13 H13B 0.9900 . ?

loop_
_geom_hbond_atom_site_label_D
_geom_hbond_atom_site_label_H
_geom_hbond_atom_site_label_A
_geom_hbond_distance_DH
_geom_hbond_distance_HA
_geom_hbond_distance_DA
_geom_hbond_angle_DHA
_geom_hbond_site_symmetry_A
_geom_hbond_publ_flag
N4 H4N O1 0.90 2.11 2.988(4) 163.0 3_565 yes
N3 H3N O3 0.88 2.12 2.997(3) 171.5 3_565 yes
N5 H5N O7 0.89 1.88 2.773(4) 178.9 . yes
N4 H4M O6 0.91 2.05 2.929(4) 162.3 2_445 yes
N6 H6N O2 0.95 2.33 3.151(4) 144.3 1_545 yes
O7 H7O O5 0.88 1.99 2.820(4) 155.0 2_445 yes
O7 H7P O4 1.00 1.78 2.774(4) 170.8 . yes
